data_7202874
loop_
_publ_author_name
'Alberola, Antonio'
'Llusar, Rosa'
'Triguero, Sonia'
'Vicent, Cristian'
'Sokolov, Maxim N.'
'G\'omez-Garc\'ia, Carlos'

_publ_section_title
;
 Structural diversity in charge transfer salts based on Mo3S7 and
 Mo3S4Se3 clusters complexes and bis(ethylenedithio)tetrathiafulvalene
 (ET)
;
_journal_issue 32
_journal_name_full 'Journal of Materials Chemistry'
_journal_page_first 3440
_journal_paper_doi 10.1039/b703551a
_journal_volume 17
_journal_year 2007
_chemical_formula_sum 'C26 H44 Br6 Mo3 N S12 Se3'
_chemical_formula_weight 1759.50
_chemical_name_systematic
;
?
;
_space_group_IT_number 2
_symmetry_cell_setting triclinic
_symmetry_space_group_name_Hall '-P 1'
_symmetry_space_group_name_H-M 'P -1'
_atom_sites_solution_hydrogens geom
_atom_sites_solution_primary direct
_atom_sites_solution_secondary difmap
_audit_creation_method SHELXL-97
_cell_angle_alpha 92.982(15)
_cell_angle_beta 109.882(14)
_cell_angle_gamma 117.707(13)
_cell_formula_units_Z 2
_cell_length_a 12.903(7)
_cell_length_b 13.733(8)
_cell_length_c 17.658(11)
_cell_measurement_temperature 293(2)
_cell_volume 2521(3)
_computing_cell_refinement 'Bruker SMART'
_computing_data_collection 'Bruker SMART'
_computing_data_reduction 'Bruker SAINT'
_computing_molecular_graphics 'Bruker SHELXTL'
_computing_publication_material 'Bruker SHELXTL'
_computing_structure_refinement 'SHELXL-97 (Sheldrick, 1997)'
_computing_structure_solution 'SHELXS-97 (Sheldrick, 1990)'
_diffrn_ambient_temperature 293(2)
_diffrn_measured_fraction_theta_full 0.963
_diffrn_measured_fraction_theta_max 0.963
_diffrn_measurement_device_type 'CCD area detector'
_diffrn_measurement_method 'phi and omega scans'
_diffrn_radiation_monochromator graphite
_diffrn_radiation_source 'fine-focus sealed tube'
_diffrn_radiation_type MoK\a
_diffrn_radiation_wavelength 0.71073
_diffrn_reflns_av_R_equivalents 0.0819
_diffrn_reflns_av_sigmaI/netI 0.2223
_diffrn_reflns_limit_h_max 15
_diffrn_reflns_limit_h_min -10
_diffrn_reflns_limit_k_max 16
_diffrn_reflns_limit_k_min -15
_diffrn_reflns_limit_l_max 20
_diffrn_reflns_limit_l_min -20
_diffrn_reflns_number 11769
_diffrn_reflns_theta_full 25.00
_diffrn_reflns_theta_max 25.00
_diffrn_reflns_theta_min 1.27
_exptl_absorpt_coefficient_mu 8.177
_exptl_absorpt_correction_type 'Bruker SADABS'
_exptl_crystal_colour brown
_exptl_crystal_density_diffrn 2.318
_exptl_crystal_density_method 'not measured'
_exptl_crystal_description plate
_exptl_crystal_F_000 1674
_exptl_crystal_size_max 0.15
_exptl_crystal_size_mid 0.09
_exptl_crystal_size_min 0.01
_refine_diff_density_max 1.474
_refine_diff_density_min -1.301
_refine_diff_density_rms 0.333
_refine_ls_extinction_method none
_refine_ls_goodness_of_fit_ref 1.005
_refine_ls_hydrogen_treatment constr
_refine_ls_matrix_type full
_refine_ls_number_parameters 291
_refine_ls_number_reflns 8552
_refine_ls_number_restraints 0
_refine_ls_restrained_S_all 1.005
_refine_ls_R_factor_all 0.1883
_refine_ls_R_factor_gt 0.0751
_refine_ls_shift/su_max 0.001
_refine_ls_shift/su_mean 0.000
_refine_ls_structure_factor_coef Fsqd
_refine_ls_weighting_details 'calc w=1/[\s^2^(Fo^2^)+(0.0886P)^2^+0.0000P] where P=(Fo^2^+2Fc^2^)/3'
_refine_ls_weighting_scheme calc
_refine_ls_wR_factor_gt 0.1686
_refine_ls_wR_factor_ref 0.2360
_reflns_number_gt 3895
_reflns_number_total 8552
_reflns_threshold_expression >2sigma(I)
_cod_data_source_file b703551a.txt
_cod_data_source_block (TBA)ET[Mo3S4Se3Br6]
_cod_depositor_comments
;
The following automatic conversions were performed:
'_symmetry_cell_setting' value 'Triclinic' changed to 'triclinic'
according to '/home/saulius/struct/CIF-dictionaries/cif_core.dic'
dictionary named 'cif_core.dic' version 2.4.1 from 2010-06-29.

Automatic conversion script
Id: cif_fix_enum 1527 2010-12-29 10:47:43Z saulius 
;
_cod_original_cell_volume 2521(2)
_cod_original_sg_symbol_H-M P-1
_cod_database_code 7202874
_ratio_of_minimum_to_maximum_apparent_transmission 0.695309

loop_
_symmetry_equiv_pos_as_xyz
'x, y, z'
'-x, -y, -z'

loop_
_atom_site_label
_atom_site_type_symbol
_atom_site_fract_x
_atom_site_fract_y
_atom_site_fract_z
_atom_site_U_iso_or_equiv
_atom_site_adp_type
_atom_site_occupancy
_atom_site_symmetry_multiplicity
_atom_site_calc_flag
_atom_site_refinement_flags
_atom_site_disorder_assembly
_atom_site_disorder_group
Mo1 Mo 0.52572(16) 0.96077(15) 0.25929(12) 0.0257(5) Uani 1 1 d . . .
Mo2 Mo 0.33921(17) 0.75429(15) 0.26637(12) 0.0258(5) Uani 1 1 d . . .
Mo3 Mo 0.34687(16) 0.95410(15) 0.31680(11) 0.0242(5) Uani 1 1 d . . .
Br1 Br 0.5223(3) 1.0016(2) 0.11607(16) 0.0542(8) Uani 1 1 d . . .
Br2 Br 0.7781(2) 1.0817(2) 0.30428(16) 0.0417(6) Uani 1 1 d . . .
Br3 Br 0.1605(3) 0.5944(2) 0.13013(17) 0.0552(7) Uani 1 1 d . . .
Br4 Br 0.3222(2) 0.57638(19) 0.32620(16) 0.0430(6) Uani 1 1 d . . .
Br5 Br 0.1736(2) 1.0050(2) 0.23717(16) 0.0445(7) Uani 1 1 d . . .
Br6 Br 0.3484(2) 1.0594(2) 0.45011(15) 0.0428(6) Uani 1 1 d . . .
S1 S 0.3017(5) 0.8702(4) 0.1812(3) 0.0301(13) Uani 1 1 d . . .
S2 S 0.5687(5) 0.8378(5) 0.3400(4) 0.0337(14) Uani 1 1 d . . .
S3 S 0.3566(5) 0.8234(5) 0.4010(3) 0.0299(13) Uani 1 1 d . . .
S4 S 0.5762(5) 1.0609(5) 0.3946(4) 0.0324(14) Uani 1 1 d . . .
Se1 Se 0.5044(2) 0.7679(2) 0.20818(15) 0.0387(6) Uani 1 1 d . . .
Se2 Se 0.1624(2) 0.75355(19) 0.30633(15) 0.0356(6) Uani 1 1 d . . .
Se3 Se 0.5180(2) 1.14212(19) 0.29985(16) 0.0387(6) Uani 1 1 d . . .
S10 S 1.0127(5) 0.3989(5) 0.3720(4) 0.0326(14) Uani 1 1 d . . .
S11 S 1.2368(5) 0.5743(5) 0.5173(4) 0.0335(14) Uani 1 1 d . . .
S12 S 0.8887(5) 0.5601(5) 0.3517(4) 0.0347(14) Uani 1 1 d . . .
S13 S 1.1120(5) 0.7288(5) 0.5003(4) 0.0348(14) Uani 1 1 d . . .
S14 S 0.7717(6) 0.7063(6) 0.3177(5) 0.060(2) Uani 1 1 d . . .
S15 S 1.3790(6) 0.4558(5) 0.5496(4) 0.0443(16) Uani 1 1 d . . .
S16 S 1.1162(5) 0.2492(5) 0.3671(4) 0.0398(15) Uani 1 1 d . . .
S17 S 1.0309(7) 0.9033(6) 0.4791(4) 0.0535(19) Uani 1 1 d . . .
C1 C 1.0330(18) 0.5966(16) 0.4307(12) 0.024(5) Uiso 1 1 d . . .
C2 C 1.0878(17) 0.5294(15) 0.4399(11) 0.017(4) Uiso 1 1 d . . .
C3 C 1.1352(19) 0.3714(17) 0.4175(13) 0.029(5) Uiso 1 1 d . . .
C4 C 1.2395(19) 0.4565(17) 0.4885(13) 0.031(5) Uiso 1 1 d . . .
C5 C 0.8926(19) 0.6867(17) 0.3801(13) 0.031(5) Uiso 1 1 d . . .
C6 C 0.998(2) 0.7666(18) 0.4500(14) 0.034(5) Uiso 1 1 d . . .
C7 C 1.287(2) 0.288(2) 0.4076(15) 0.052(7) Uiso 1 1 d . . .
H7A H 1.2923 0.2238 0.3866 0.063 Uiso 1 1 calc R . .
H7B H 1.3347 0.3513 0.3877 0.063 Uiso 1 1 calc R . .
C8 C 1.348(2) 0.3185(19) 0.5007(14) 0.044(6) Uiso 1 1 d . . .
H8A H 1.4282 0.3196 0.5191 0.053 Uiso 1 1 calc R . .
H8B H 1.2916 0.2598 0.5199 0.053 Uiso 1 1 calc R . .
C9 C 0.862(3) 0.851(2) 0.313(2) 0.085(10) Uiso 1 1 d . . .
H9A H 0.8672 0.8481 0.2590 0.102 Uiso 1 1 calc R . .
H9B H 0.8131 0.8865 0.3133 0.102 Uiso 1 1 calc R . .
C10 C 0.9943(9) 0.9267(8) 0.3767(6) 0.057(7) Uiso 1 1 d . . .
H10A H 1.0123 1.0042 0.3815 0.068 Uiso 1 1 calc R . .
H10B H 1.0531 0.9210 0.3567 0.068 Uiso 1 1 calc R . .
N1 N 0.0045(9) 0.2201(8) 0.0821(6) 0.026(10) Uiso 0.50 1 d PR A 1
C100 C 0.1412(9) 0.3086(8) 0.1524(6) 0.070(17) Uiso 0.50 1 d PR A 1
C101 C 0.2397(9) 0.2783(8) 0.1613(6) 0.058(15) Uiso 0.50 1 d PR A 1
C102 C 0.3469(9) 0.3380(8) 0.2497(6) 0.36(10) Uiso 0.50 1 d PR A 1
C103 C 0.4830(9) 0.3907(8) 0.2503(6) 0.28(9) Uiso 0.50 1 d PR A 1
C104 C -0.0556(9) 0.1061(8) 0.1098(6) 0.09(2) Uiso 0.50 1 d PR A 1
C105 C -0.1880(9) 0.0214(8) 0.0521(6) 0.047(13) Uiso 0.50 1 d PR A 1
C106 C -0.2439(9) -0.0773(8) 0.0915(6) 0.09(2) Uiso 0.50 1 d PR A 1
C107 C -0.3528(9) -0.1963(8) 0.0543(6) 0.044(12) Uiso 0.50 1 d PR A 1
C108 C -0.0858(9) 0.2713(8) 0.0690(6) 0.067(17) Uiso 0.50 1 d PR A 1
C109 C -0.1040(9) 0.2960(8) 0.1439(6) 0.10(2) Uiso 0.50 1 d PR A 1
C110 C -0.2319(9) 0.2940(8) 0.1178(6) 0.12(3) Uiso 0.50 1 d PR A 1
C111 C -0.2845(9) 0.3399(8) 0.1623(6) 0.12(3) Uiso 0.50 1 d PR A 1
C112 C 0.0060(9) 0.1961(8) -0.0056(6) 0.059(15) Uiso 0.50 1 d PR A 1
C113 C 0.0555(9) 0.2968(8) -0.0377(6) 0.14(3) Uiso 0.50 1 d PR A 1
C114 C 0.0918(9) 0.2702(8) -0.1078(6) 0.13(3) Uiso 0.50 1 d PR A 1
C115 C 0.1414(9) 0.3764(8) -0.1439(6) 0.10(2) Uiso 0.50 1 d PR A 1
N2 N 0.0114(9) 0.2259(8) 0.0676(6) 0.11(3) Uiso 0.50 1 d PR B 2
C200 C 0.1335(9) 0.2186(8) 0.1183(6) 0.15(3) Uiso 0.50 1 d PR B 2
C201 C 0.2515(9) 0.3303(8) 0.1623(6) 0.08(2) Uiso 0.50 1 d PR B 2
C202 C 0.3583(9) 0.3180(8) 0.2016(6) 0.043(12) Uiso 0.50 1 d PR B 2
C203 C 0.5084(9) 0.3827(8) 0.2425(6) 0.14(4) Uiso 0.50 1 d PR B 2
C204 C -0.1022(9) 0.1032(8) 0.0123(6) 0.13(3) Uiso 0.50 1 d PR B 2
C205 C -0.1393(9) 0.0194(8) 0.0609(6) 0.11(3) Uiso 0.50 1 d PR B 2
C206 C -0.2799(9) -0.0764(8) 0.0103(6) 0.11(3) Uiso 0.50 1 d PR B 2
C207 C -0.3762(9) -0.1838(8) 0.0158(6) 0.077(18) Uiso 0.50 1 d PR B 2
C208 C -0.0305(9) 0.2695(8) 0.1299(6) 0.071(17) Uiso 0.50 1 d PR B 2
C209 C -0.1505(9) 0.2696(8) 0.0891(6) 0.062(16) Uiso 0.50 1 d PR B 2
C210 C -0.1933(9) 0.2950(8) 0.1554(6) 0.31(9) Uiso 0.50 1 d PR B 2
C211 C -0.3156(9) 0.2917(8) 0.1480(6) 0.12(3) Uiso 0.50 1 d PR B 2
C212 C 0.0312(9) 0.3015(8) 0.0039(6) 0.11(2) Uiso 0.50 1 d PR B 2
C213 C 0.0652(9) 0.2642(8) -0.0586(6) 0.14(3) Uiso 0.50 1 d PR B 2
C214 C 0.1226(9) 0.3630(8) -0.0981(6) 0.10(2) Uiso 0.50 1 d PR B 2
C215 C 0.2110(9) 0.3963(8) -0.1404(6) 0.13(3) Uiso 0.50 1 d PR B 2

loop_
_atom_site_aniso_label
_atom_site_aniso_U_11
_atom_site_aniso_U_22
_atom_site_aniso_U_33
_atom_site_aniso_U_23
_atom_site_aniso_U_13
_atom_site_aniso_U_12
Mo1 0.0251(10) 0.0227(11) 0.0314(12) 0.0110(9) 0.0141(9) 0.0117(9)
Mo2 0.0268(10) 0.0215(11) 0.0292(12) 0.0089(9) 0.0127(9) 0.0115(9)
Mo3 0.0235(10) 0.0220(11) 0.0279(12) 0.0076(9) 0.0104(9) 0.0123(9)
Br1 0.0557(16) 0.071(2) 0.0423(17) 0.0310(15) 0.0294(14) 0.0293(15)
Br2 0.0307(13) 0.0384(15) 0.0589(18) 0.0184(13) 0.0242(13) 0.0154(11)
Br3 0.0594(17) 0.0307(15) 0.0480(18) 0.0004(13) 0.0049(14) 0.0155(13)
Br4 0.0520(15) 0.0280(14) 0.0471(17) 0.0170(12) 0.0216(13) 0.0177(12)
Br5 0.0431(14) 0.0518(17) 0.0471(16) 0.0193(13) 0.0145(13) 0.0329(13)
Br6 0.0494(15) 0.0488(16) 0.0418(16) 0.0076(13) 0.0169(13) 0.0353(13)
S1 0.038(3) 0.025(3) 0.029(3) 0.009(3) 0.013(3) 0.017(3)
S2 0.032(3) 0.038(4) 0.033(4) 0.012(3) 0.015(3) 0.018(3)
S3 0.032(3) 0.030(3) 0.025(3) 0.005(3) 0.013(3) 0.013(3)
S4 0.028(3) 0.030(3) 0.033(4) 0.004(3) 0.012(3) 0.011(3)
Se1 0.0457(14) 0.0402(15) 0.0408(16) 0.0112(12) 0.0251(13) 0.0248(12)
Se2 0.0267(12) 0.0370(14) 0.0446(16) 0.0174(12) 0.0198(12) 0.0133(11)
Se3 0.0399(14) 0.0233(13) 0.0480(17) 0.0128(12) 0.0156(13) 0.0139(11)
S10 0.032(3) 0.028(3) 0.035(4) 0.004(3) 0.012(3) 0.015(3)
S11 0.028(3) 0.027(3) 0.037(4) 0.002(3) 0.011(3) 0.010(3)
S12 0.036(3) 0.023(3) 0.038(4) 0.005(3) 0.010(3) 0.014(3)
S13 0.032(3) 0.027(3) 0.039(4) 0.000(3) 0.018(3) 0.009(3)
S14 0.041(4) 0.060(5) 0.080(6) 0.026(4) 0.022(4) 0.028(4)
S15 0.035(3) 0.045(4) 0.053(4) 0.013(3) 0.012(3) 0.024(3)
S16 0.037(3) 0.033(4) 0.045(4) 0.004(3) 0.016(3) 0.016(3)
S17 0.088(5) 0.044(4) 0.057(5) 0.019(4) 0.043(4) 0.046(4)

loop_
_atom_type_symbol
_atom_type_description
_atom_type_scat_dispersion_real
_atom_type_scat_dispersion_imag
_atom_type_scat_source
C C 0.0033 0.0016 'International Tables Vol C Tables 4.2.6.8 and 6.1.1.4'
H H 0.0000 0.0000 'International Tables Vol C Tables 4.2.6.8 and 6.1.1.4'
S S 0.1246 0.1234 'International Tables Vol C Tables 4.2.6.8 and 6.1.1.4'
Se Se -0.0929 2.2259 'International Tables Vol C Tables 4.2.6.8 and 6.1.1.4'
Br Br -0.2901 2.4595 'International Tables Vol C Tables 4.2.6.8 and 6.1.1.4'
Mo Mo -1.6832 0.6857 'International Tables Vol C Tables 4.2.6.8 and 6.1.1.4'
N N 0.0061 0.0033 'International Tables Vol C Tables 4.2.6.8 and 6.1.1.4'

loop_
_geom_angle_atom_site_label_1
_geom_angle_atom_site_label_2
_geom_angle_atom_site_label_3
_geom_angle
_geom_angle_site_symmetry_1
_geom_angle_site_symmetry_3
_geom_angle_publ_flag
S1 Mo1 S2 108.35(19) . . ?
S1 Mo1 S4 108.01(19) . . ?
S2 Mo1 S4 80.6(2) . . ?
S1 Mo1 Br1 80.50(15) . . ?
S2 Mo1 Br1 136.14(16) . . ?
S4 Mo1 Br1 138.96(17) . . ?
S1 Mo1 Se1 86.74(15) . . ?
S2 Mo1 Se1 51.30(15) . . ?
S4 Mo1 Se1 131.75(16) . . ?
Br1 Mo1 Se1 87.85(10) . . ?
S1 Mo1 Se3 86.51(15) . . ?
S2 Mo1 Se3 131.64(17) . . ?
S4 Mo1 Se3 51.16(15) . . ?
Br1 Mo1 Se3 90.86(10) . . ?
Se1 Mo1 Se3 173.25(11) . . ?
S1 Mo1 Br2 162.36(16) . . ?
S2 Mo1 Br2 85.69(15) . . ?
S4 Mo1 Br2 84.32(15) . . ?
Br1 Mo1 Br2 81.95(9) . . ?
Se1 Mo1 Br2 94.37(9) . . ?
Se3 Mo1 Br2 92.01(10) . . ?
S1 Mo1 Mo2 53.51(14) . . ?
S2 Mo1 Mo2 54.98(14) . . ?
S4 Mo1 Mo2 94.27(15) . . ?
Br1 Mo1 Mo2 120.41(10) . . ?
Se1 Mo1 Mo2 57.60(8) . . ?
Se3 Mo1 Mo2 117.88(10) . . ?
Br2 Mo1 Mo2 140.12(9) . . ?
S1 Mo1 Mo3 53.63(14) . . ?
S2 Mo1 Mo3 93.79(14) . . ?
S4 Mo1 Mo3 54.57(14) . . ?
Br1 Mo1 Mo3 122.70(10) . . ?
Se1 Mo1 Mo3 117.59(9) . . ?
Se3 Mo1 Mo3 57.93(7) . . ?
Br2 Mo1 Mo3 138.20(10) . . ?
Mo2 Mo1 Mo3 60.04(7) . . ?
S1 Mo2 S3 107.9(2) . . ?
S1 Mo2 S2 108.4(2) . . ?
S3 Mo2 S2 82.91(19) . . ?
S1 Mo2 Se1 87.21(15) . . ?
S3 Mo2 Se1 134.11(16) . . ?
S2 Mo2 Se1 51.27(15) . . ?
S1 Mo2 Se2 84.33(15) . . ?
S3 Mo2 Se2 51.31(14) . . ?
S2 Mo2 Se2 133.89(17) . . ?
Se1 Mo2 Se2 171.32(11) . . ?
S1 Mo2 Br3 81.56(16) . . ?
S3 Mo2 Br3 137.09(16) . . ?
S2 Mo2 Br3 135.01(17) . . ?
Se1 Mo2 Br3 86.93(11) . . ?
Se2 Mo2 Br3 89.89(11) . . ?
S1 Mo2 Br4 163.53(17) . . ?
S3 Mo2 Br4 82.44(15) . . ?
S2 Mo2 Br4 85.18(15) . . ?
Se1 Mo2 Br4 94.60(9) . . ?
Se2 Mo2 Br4 92.96(9) . . ?
Br3 Mo2 Br4 82.19(10) . . ?
S1 Mo2 Mo1 53.99(15) . . ?
S3 Mo2 Mo1 96.03(15) . . ?
S2 Mo2 Mo1 54.53(14) . . ?
Se1 Mo2 Mo1 57.86(8) . . ?
Se2 Mo2 Mo1 117.69(10) . . ?
Br3 Mo2 Mo1 121.02(10) . . ?
Br4 Mo2 Mo1 139.37(10) . . ?
S1 Mo2 Mo3 53.76(15) . . ?
S3 Mo2 Mo3 54.68(14) . . ?
S2 Mo2 Mo3 93.52(16) . . ?
Se1 Mo2 Mo3 117.88(9) . . ?
Se2 Mo2 Mo3 57.92(7) . . ?
Br3 Mo2 Mo3 124.32(10) . . ?
Br4 Mo2 Mo3 136.81(10) . . ?
Mo1 Mo2 Mo3 60.07(7) . . ?
S1 Mo3 S4 108.3(2) . . ?
S1 Mo3 S3 107.67(19) . . ?
S4 Mo3 S3 83.80(19) . . ?
S1 Mo3 Se2 83.92(15) . . ?
S4 Mo3 Se2 134.59(16) . . ?
S3 Mo3 Se2 51.16(15) . . ?
S1 Mo3 Se3 86.46(15) . . ?
S4 Mo3 Se3 51.07(15) . . ?
S3 Mo3 Se3 134.72(16) . . ?
Se2 Mo3 Se3 170.18(11) . . ?
S1 Mo3 Br5 82.92(15) . . ?
S4 Mo3 Br5 134.77(17) . . ?
S3 Mo3 Br5 135.74(15) . . ?
Se2 Mo3 Br5 89.22(10) . . ?
Se3 Mo3 Br5 87.64(10) . . ?
S1 Mo3 Br6 164.95(16) . . ?
S4 Mo3 Br6 83.34(15) . . ?
S3 Mo3 Br6 82.58(15) . . ?
Se2 Mo3 Br6 94.75(10) . . ?
Se3 Mo3 Br6 94.03(10) . . ?
Br5 Mo3 Br6 82.08(10) . . ?
S1 Mo3 Mo2 53.50(14) . . ?
S4 Mo3 Mo2 94.20(15) . . ?
S3 Mo3 Mo2 54.66(14) . . ?
Se2 Mo3 Mo2 57.52(8) . . ?
Se3 Mo3 Mo2 117.45(10) . . ?
Br5 Mo3 Mo2 124.66(10) . . ?
Br6 Mo3 Mo2 137.11(9) . . ?
S1 Mo3 Mo1 53.85(14) . . ?
S4 Mo3 Mo1 54.62(15) . . ?
S3 Mo3 Mo1 95.89(14) . . ?
Se2 Mo3 Mo1 117.11(9) . . ?
Se3 Mo3 Mo1 57.65(8) . . ?
Br5 Mo3 Mo1 122.66(10) . . ?
Br6 Mo3 Mo1 137.69(10) . . ?
Mo2 Mo3 Mo1 59.89(6) . . ?
Mo2 S1 Mo3 72.75(17) . . ?
Mo2 S1 Mo1 72.50(17) . . ?
Mo3 S1 Mo1 72.52(17) . . ?
Se1 S2 Mo1 69.23(18) . . ?
Se1 S2 Mo2 68.75(18) . . ?
Mo1 S2 Mo2 70.50(16) . . ?
Se2 S3 Mo3 69.29(17) . . ?
Se2 S3 Mo2 68.94(17) . . ?
Mo3 S3 Mo2 70.65(16) . . ?
Se3 S4 Mo3 69.56(18) . . ?
Se3 S4 Mo1 69.29(18) . . ?
Mo3 S4 Mo1 70.81(17) . . ?
S2 Se1 Mo2 59.98(16) . . ?
S2 Se1 Mo1 59.48(16) . . ?
Mo2 Se1 Mo1 64.54(7) . . ?
S3 Se2 Mo2 59.74(16) . . ?
S3 Se2 Mo3 59.55(16) . . ?
Mo2 Se2 Mo3 64.56(8) . . ?
S4 Se3 Mo1 59.55(16) . . ?
S4 Se3 Mo3 59.37(16) . . ?
Mo1 Se3 Mo3 64.41(8) . . ?
C2 S10 C3 95.6(10) . . ?
C4 S11 C2 95.1(10) . . ?
C1 S12 C5 96.3(10) . . ?
C1 S13 C6 96.0(10) . . ?
C5 S14 C9 101.2(12) . . ?
C4 S15 C8 102.9(11) . . ?
C3 S16 C7 99.6(10) . . ?
C6 S17 C10 96.2(8) . . ?
C2 C1 S12 124.2(15) . . ?
C2 C1 S13 120.4(15) . . ?
S12 C1 S13 115.4(11) . . ?
C1 C2 S10 121.5(15) . . ?
C1 C2 S11 121.9(15) . . ?
S10 C2 S11 116.6(10) . . ?
C4 C3 S16 129.5(16) . . ?
C4 C3 S10 114.2(15) . . ?
S16 C3 S10 116.2(12) . . ?
C3 C4 S11 118.4(16) . . ?
C3 C4 S15 126.2(16) . . ?
S11 C4 S15 115.3(12) . . ?
C6 C5 S14 124.8(17) . . ?
C6 C5 S12 116.1(16) . . ?
S14 C5 S12 119.0(13) . . ?
C5 C6 S17 122.8(17) . . ?
C5 C6 S13 116.1(16) . . ?
S17 C6 S13 120.5(13) . . ?
C8 C7 S16 111.1(16) . . ?
C7 C8 S15 114.6(17) . . ?
C10 C9 S14 119.6(19) . . ?
C9 C10 S17 117.7(14) . . ?
C112 N1 C100 113.4 . . ?
C112 N1 C108 104.9 . . ?
C100 N1 C108 108.9 . . ?
C112 N1 C104 110.9 . . ?
C100 N1 C104 109.6 . . ?
C108 N1 C104 108.9 . . ?
C101 C100 N1 113.9 . . ?
C100 C101 C102 108.7 . . ?
C101 C102 C103 112.4 . . ?
C105 C104 N1 114.0 . . ?
C104 C105 C106 109.6 . . ?
C107 C106 C105 131.8 . . ?
C109 C108 N1 113.5 . . ?
C108 C109 C110 109.1 . . ?
C111 C110 C109 133.4 . . ?
C113 C112 N1 114.6 . . ?
C112 C113 C114 109.0 . . ?
C113 C114 C115 109.3 . . ?
C212 N2 C200 113.4 . . ?
C212 N2 C204 104.9 . . ?
C200 N2 C204 108.9 . . ?
C212 N2 C208 110.9 . . ?
C200 N2 C208 109.6 . . ?
C204 N2 C208 108.9 . . ?
C201 C200 N2 113.9 . . ?
C202 C201 C200 111.0 . . ?
C201 C202 C203 144.0 . . ?
C205 C204 N2 113.5 . . ?
C204 C205 C206 109.1 . . ?
C207 C206 C205 140.2 . . ?
C209 C208 N2 114.0 . . ?
C208 C209 C210 109.6 . . ?
C211 C210 C209 131.7 . . ?
C213 C212 N2 114.6 . . ?
C212 C213 C214 109.0 . . ?
C215 C214 C213 135.6 . . ?

loop_
_geom_bond_atom_site_label_1
_geom_bond_atom_site_label_2
_geom_bond_distance
_geom_bond_site_symmetry_2
_geom_bond_publ_flag
Mo1 S1 2.360(6) . ?
Mo1 S2 2.404(6) . ?
Mo1 S4 2.407(6) . ?
Mo1 Br1 2.609(3) . ?
Mo1 Se1 2.610(3) . ?
Mo1 Se3 2.611(3) . ?
Mo1 Br2 2.659(3) . ?
Mo1 Mo2 2.783(3) . ?
Mo1 Mo3 2.788(3) . ?
Mo2 S1 2.346(6) . ?
Mo2 S3 2.409(6) . ?
Mo2 S2 2.418(6) . ?
Mo2 Se1 2.602(3) . ?
Mo2 Se2 2.603(3) . ?
Mo2 Br3 2.626(3) . ?
Mo2 Br4 2.657(3) . ?
Mo2 Mo3 2.787(3) . ?
Mo3 S1 2.354(6) . ?
Mo3 S4 2.405(6) . ?
Mo3 S3 2.410(6) . ?
Mo3 Se2 2.615(3) . ?
Mo3 Se3 2.619(3) . ?
Mo3 Br5 2.623(3) . ?
Mo3 Br6 2.687(3) . ?
S2 Se1 2.178(6) . ?
S3 Se2 2.177(6) . ?
S4 Se3 2.174(6) . ?
S10 C2 1.720(19) . ?
S10 C3 1.74(2) . ?
S11 C4 1.69(2) . ?
S11 C2 1.722(19) . ?
S12 C1 1.72(2) . ?
S12 C5 1.76(2) . ?
S13 C1 1.74(2) . ?
S13 C6 1.75(2) . ?
S14 C5 1.72(2) . ?
S14 C9 1.80(3) . ?
S15 C4 1.76(2) . ?
S15 C8 1.83(2) . ?
S16 C3 1.73(2) . ?
S16 C7 1.86(2) . ?
S17 C6 1.73(2) . ?
S17 C10 1.793(12) . ?
C1 C2 1.39(2) . ?
C3 C4 1.41(3) . ?
C5 C6 1.38(3) . ?
C7 C8 1.50(3) . ?
C9 C10 1.48(3) . ?
N1 C112 1.5750 . ?
N1 C100 1.5778 . ?
N1 C108 1.5810 . ?
N1 C104 1.5819 . ?
C100 C101 1.4745 . ?
C101 C102 1.5379 . ?
C102 C103 1.5527 . ?
C104 C105 1.4681 . ?
C105 C106 1.5406 . ?
C106 C107 1.4842 . ?
C108 C109 1.4697 . ?
C109 C110 1.5414 . ?
C110 C111 1.4782 . ?
C112 C113 1.4656 . ?
C113 C114 1.5464 . ?
C114 C115 1.5640 . ?
N2 C212 1.5752 . ?
N2 C200 1.5782 . ?
N2 C204 1.5812 . ?
N2 C208 1.5820 . ?
C200 C201 1.4749 . ?
C201 C202 1.4086 . ?
C202 C203 1.5637 . ?
C204 C205 1.4701 . ?
C205 C206 1.5417 . ?
C206 C207 1.4558 . ?
C208 C209 1.4685 . ?
C209 C210 1.5408 . ?
C210 C211 1.5179 . ?
C212 C213 1.4661 . ?
C213 C214 1.5468 . ?
C214 C215 1.4830 . ?
